data_5000250
loop_
_publ_author_name
'Renner, Matthew K.'
'Shen, Ya-Ching'
'Cheng, Xing-Chung'
'Jensen, Paul R.'
'Frankmoelle, Walter'
'Kauffman, Christopher A.'
'Fenical, William'
'Lobkovsky, Emil'
'Clardy, Jon'

_publ_section_title
;
 Cyclomarins A--C, New Antiinflammatory Cyclic Peptides Produced
 by a Marine Bacterium (Streptomyces sp.)
;
_journal_issue 49
_journal_name_full 'Journal of the American Chemical Society'
_journal_page_first 11273
_journal_page_last 11276
_journal_paper_doi 10.1021/ja992482o
_journal_volume 121
_journal_year 1999
_chemical_formula_sum 'C64 H94 N8 O15'
_space_group_IT_number 19
_symmetry_cell_setting orthorhombic
_symmetry_Int_Tables_number 19
_symmetry_space_group_name_Hall 'P 2ac 2ab'
_symmetry_space_group_name_H-M 'P 21 21 21'
_cell_angle_alpha 90
_cell_angle_beta 90
_cell_angle_gamma 90
_cell_formula_units_Z 4
_cell_length_a 13.456(1)
_cell_length_b 17.884(2)
_cell_length_c 28.965(2)
_cod_database_code 5000250

loop_
_symmetry_equiv_pos_site_id
_symmetry_equiv_pos_as_xyz
1 x,y,z
2 1/2-x,-y,1/2+z
3 1/2+x,1/2-y,-z
4 -x,1/2+y,1/2-z

loop_
_atom_site_label
_atom_site_type_symbol
_atom_site_fract_x
_atom_site_fract_y
_atom_site_fract_z
O1 O 0.5608(3) 0.9367(2) 0.3570(1)
O2 O 0.5602(3) 0.7927(2) 0.2544(1)
O3 O 0.7247(3) 0.9041(2) 0.1238(1)
O4 O 0.4679(3) 0.7354(2) 0.0319(1)
O5 O 0.5255(3) 0.6893(2) 0.1623(1)
O6 O 0.2958(3) 0.5504(2) 0.2500(1)
O7 O 0.4323(3) 0.6539(2) 0.3869(1)
O8 O 0.8522(3) 0.8854(2) 0.3132(1)
O9 O 0.9297(4) 0.9902(3) 0.3343(2)
O10 O 0.6632(4) 1.0279(2) 0.4981(1)
O11 O 0.2728(3) 0.5954(2) 0.1070(1)
O12 O 0.6584(5) 0.6092(3) 0.4887(2)
O13 O 0.6230(8) 0.4952(5) 0.4814(3)
N1 N 0.7761(3) 0.8785(2) 0.4682(1)
N2 N 0.6621(3) 0.8887(2) 0.2740(1)
N3 N 0.6159(3) 0.8327(2) 0.1627(1)
N4 N 0.6094(3) 0.7803(2) 0.0622(1)
N5 N 0.4774(3) 0.6223(2) 0.1009(1)
N6 N 0.3848(3) 0.6439(2) 0.2179(1)
N7 N 0.4422(3) 0.6841(2) 0.3115(1)
N8 N 0.5383(3) 0.8137(2) 0.3691(1)
C1 C 0.5878(4) 0.8726(3) 0.3505(1)
C2 C 0.6812(3) 0.8603(3) 0.3202(1)
C3 C 0.7673(4) 0.9028(3) 0.3415(2)
C4 C 0.7446(4) 0.9131(3) 0.4278(2)
C5 C 0.7884(4) 0.8810(3) 0.3912(2)
C6 C 0.8502(4) 0.8238(3) 0.4078(2)
C7 C 0.9134(4) 0.7699(3) 0.3873(2)
C8 C 0.9689(5) 0.7221(4) 0.4147(2)
C9 C 0.9621(5) 0.7276(4) 0.4630(2)
C10 C 0.8983(4) 0.7771(3) 0.4836(2)
C11 C 0.8415(4) 0.8257(3) 0.4573(2)
C12 C 0.6574(5) 0.9510(3) 0.5116(2)
C13 C 0.7510(4) 0.9063(3) 0.5165(2)
C14 C 0.6290(6) 1.0086(4) 0.5439(2)
C15 C 0.8373(5) 0.9491(3) 0.5347(2)
C16 C 0.7228(5) 0.8389(3) 0.5470(2)
C17 C 0.6013(4) 0.8531(3) 0.2456(2)
C18 C 0.5879(4) 0.8901(3) 0.1966(2)
C19 C 0.4814(4) 0.9158(3) 0.1901(2)
C20 C 0.4516(4) 0.9723(3) 0.2264(2)
C21 C 0.3905(5) 0.9639(3) 0.2618(2)
C22 C 0.3386(5) 0.8930(4) 0.2734(2)
C23 C 0.3707(5) 1.0277(4) 0.2951(2)
C24 C 0.4708(5) 0.9526(3) 0.1418(2)
C25 C 0.6810(4) 0.8458(3) 0.1285(2)
C26 C 0.6939(4) 0.7787(3) 0.0945(2)
C27 C 0.7941(4) 0.7784(4) 0.0722(2)
C28 C 0.8782(4) 0.7533(4) 0.1039(2)
C29 C 0.9760(5) 0.7812(5) 0.0874(2)
C30 C 0.8804(7) 0.6691(5) 0.1090(4)
C31 C 0.5419(4) 0.7247(3) 0.0548(2)
C32 C 0.5605(4) 0.6457(3) 0.0729(2)
C33 C 0.5742(5) 0.5923(3) 0.0315(2)
C34 C 0.6580(5) 0.6188(4) -0.0006(2)
C35 C 0.5921(6) 0.5132(3) 0.0475(2)
C36 C 0.4666(4) 0.6456(3) 0.1444(2)
C37 C 0.3790(4) 0.6145(3) 0.1710(1)
C38 C 0.2762(4) 0.6327(3) 0.1512(2)
C39 C 0.2540(4) 0.7156(3) 0.1473(2)
C40 C 0.2939(5) 0.7597(3) 0.1118(2)
C41 C 0.2697(5) 0.8348(3) 0.1099(2)
C42 C 0.2137(5) 0.8663(4) 0.1430(3)
C43 C 0.1750(6) 0.8245(4) 0.1776(2)
C44 C 0.1948(5) 0.7482(3) 0.1796(2)
C45 C 0.1794(4) 0.5984(3) 0.0853(2)
C46 C 0.3429(4) 0.6092(3) 0.2538(2)
C47 C 0.3500(4) 0.6472(3) 0.3013(2)
C48 C 0.2615(5) 0.6991(4) 0.3079(2)
C49 C 0.4760(4) 0.6879(3) 0.3557(2)
C50 C 0.5677(4) 0.7339(3) 0.3644(2)
C51 C 0.6234(5) 0.7063(3) 0.4079(2)
C52 C 0.6605(5) 0.6265(3) 0.4052(2)
C53 C 0.7228(5) 0.6064(4) 0.4476(3)
C54 C 0.7268(5) 0.6131(4) 0.3629(3)
C55 C 0.9303(6) 0.9316(5) 0.3151(2)
C56 C 1.0190(6) 0.9012(6) 0.2910(3)
C57 C 0.6334(11) 0.5696(9) 0.5113(6)
C58 C 0.5784(9) 0.5726(7) 0.5530(3)
C59 C 0.5958(6) 0.8508(3) 0.0358(2)
C60 C 0.4580(4) 0.8306(3) 0.4006(2)
C61? C -0.0301(12) 0.6061(7) 0.2814(5)
C62? C 0.0399(18) 0.537(1) 0.3287(8)
C63? C -0.1018(16) 0.6244(11) 0.2440(8)
C64? C -0.0346(16) 0.5437(10) 0.2891(6)
C65? C -0.1501(22) 0.6948(11) 0.2434(6)
C66? C 0.0761(20) 0.4704(14) 0.3281(6)
C67? C 0.0066(14) 0.6720(16) 0.2826(9)

loop_
_atom_type_symbol
_atom_type_radius_bond
C 0.68
N 0.68
O 0.68
